data_4304698
loop_
_publ_author_name
'Shigehisa Akine'
'Takanori Taniguchi'
'Tatsuya Nabeshima'

_publ_contact_author_address
;
Tsukuba, Ibaraki 305-8571, Japan
;
_publ_contact_author_email nabesima@chem.tsukuba.ac.jp
_publ_contact_author_fax +81-29-853-4507
_publ_contact_author_name 'Tatsuya Nabeshima'
_publ_contact_author_phone +81-29-853-4507
_publ_section_title
;
Acyclic Bis(N2O2 chelate) Ligand for Trinuclear d-Block Homo- and
Heterometal Complexes
;
_journal_name_full 'Inorganic Chemistry'
_journal_page_first 3255
_journal_page_last 3264
_journal_paper_doi 10.1021/ic702255s
_journal_volume 47
_journal_year 2008
_chemical_formula_moiety C33H55Cu2N4O24.50Zn
_chemical_formula_sum 'C33 H55 Cu2 N4 O24.5 Zn'
_chemical_formula_weight 1092.26
_chemical_name_common '[LCu2Zn(OAc)2(H2O)]'
_chemical_name_systematic
; 
 ? 
;
_space_group_IT_number 2
_symmetry_cell_setting triclinic
_symmetry_space_group_name_Hall '-P 1'
_symmetry_space_group_name_H-M 'P -1'
_atom_sites_solution_hydrogens geom
_atom_sites_solution_primary direct
_atom_sites_solution_secondary difmap
_audit_creation_method SHELXL-97
_cell_angle_alpha 111.177(7)
_cell_angle_beta 109.929(6)
_cell_angle_gamma 96.218(7)
_cell_formula_units_Z 2
_cell_length_a 12.961(9)
_cell_length_b 14.588(11)
_cell_length_c 14.682(11)
_cell_measurement_reflns_used 15571
_cell_measurement_temperature 120
_cell_measurement_theta_max 25.10
_cell_measurement_theta_min 3.00
_cell_volume 2347(3)
_computing_cell_refinement 'CrystalClear (Rigaku Corp., 2000)'
_computing_data_collection 'CrystalClear (Rigaku Corp., 2000)'
_computing_data_reduction 'CrystalClear (Rigaku Corp., 2000)'
_computing_molecular_graphics ORTEP-3
_computing_publication_material ORTEP-3
_computing_structure_refinement 'SHELXL-97 (Sheldrick, 1997)'
_computing_structure_solution 'DIRDIF99 (Beurskens et al., 1999)'
_diffrn_ambient_temperature 120
_diffrn_measured_fraction_theta_full 0.973
_diffrn_measured_fraction_theta_max 0.973
_diffrn_measurement_device_type 'Rigaku Mercury CCD system'
_diffrn_measurement_method CCD
_diffrn_radiation_monochromator graphite
_diffrn_radiation_source 'fine-focus sealed tube'
_diffrn_radiation_type MoK\a
_diffrn_radiation_wavelength 0.71069
_diffrn_reflns_av_R_equivalents 0.0450
_diffrn_reflns_av_sigmaI/netI 0.0724
_diffrn_reflns_limit_h_max 13
_diffrn_reflns_limit_h_min -15
_diffrn_reflns_limit_k_max 16
_diffrn_reflns_limit_k_min -17
_diffrn_reflns_limit_l_max 17
_diffrn_reflns_limit_l_min -17
_diffrn_reflns_number 15571
_diffrn_reflns_theta_full 25.10
_diffrn_reflns_theta_max 25.10
_diffrn_reflns_theta_min 3.00
_diffrn_standards_decay_% 0
_diffrn_standards_interval_count 0
_diffrn_standards_interval_time 0
_diffrn_standards_number 0
_exptl_absorpt_coefficient_mu 1.492
_exptl_absorpt_correction_T_max 0.7546
_exptl_absorpt_correction_T_min 0.5225
_exptl_absorpt_correction_type multi-scan
_exptl_absorpt_process_details 'CrystalClear (Rigaku Corp., 2000)'
_exptl_crystal_colour brown
_exptl_crystal_density_diffrn 1.545
_exptl_crystal_density_method 'not measured'
_exptl_crystal_description prismatic
_exptl_crystal_F_000 1130
_exptl_crystal_size_max 0.50
_exptl_crystal_size_mid 0.20
_exptl_crystal_size_min 0.20
_refine_diff_density_max 1.016
_refine_diff_density_min -1.066
_refine_diff_density_rms 0.131
_refine_ls_extinction_method none
_refine_ls_goodness_of_fit_ref 1.083
_refine_ls_hydrogen_treatment mixed
_refine_ls_matrix_type full
_refine_ls_number_parameters 584
_refine_ls_number_reflns 8131
_refine_ls_number_restraints 4
_refine_ls_restrained_S_all 1.083
_refine_ls_R_factor_all 0.1183
_refine_ls_R_factor_gt 0.0855
_refine_ls_shift/su_max 0.000
_refine_ls_shift/su_mean 0.000
_refine_ls_structure_factor_coef Fsqd
_refine_ls_weighting_details 'calc w=1/[\s^2^(Fo^2^)+(0.1289P)^2^+6.2617P] where P=(Fo^2^+2Fc^2^)/3'
_refine_ls_weighting_scheme calc
_refine_ls_wR_factor_gt 0.2208
_refine_ls_wR_factor_ref 0.2431
_reflns_number_gt 5774
_reflns_number_total 8131
_reflns_threshold_expression >2sigma(I)
_cod_data_source_file ic702255s-file003_1.cif
_cod_data_source_block LCu2Zn
_cod_original_formula_sum 'C33 H55 Cu2 N4 O24.50 Zn'
_cod_database_code 4304698

loop_
_symmetry_equiv_pos_as_xyz
'x, y, z'
'-x, -y, -z'

loop_
_atom_site_label
_atom_site_type_symbol
_atom_site_fract_x
_atom_site_fract_y
_atom_site_fract_z
_atom_site_U_iso_or_equiv
_atom_site_adp_type
_atom_site_occupancy
_atom_site_symmetry_multiplicity
_atom_site_calc_flag
_atom_site_refinement_flags
_atom_site_disorder_assembly
_atom_site_disorder_group
Cu1 Cu -0.05684(8) -0.10844(7) 0.22600(7) 0.0380(3) Uani 1 1 d . . .
Cu2 Cu 0.31364(8) 0.23339(7) 0.26272(7) 0.0394(3) Uani 1 1 d . . .
Zn1 Zn 0.18108(7) 0.05491(7) 0.32908(6) 0.0351(3) Uani 1 1 d . . .
C1 C 0.0222(6) -0.1171(5) 0.4633(6) 0.0358(17) Uani 1 1 d . . .
C2 C 0.1063(6) -0.0692(6) 0.4427(5) 0.0353(17) Uani 1 1 d . . .
C3 C 0.2196(7) -0.0316(6) 0.5227(6) 0.0397(18) Uani 1 1 d . . .
C4 C 0.2454(7) -0.0409(7) 0.6166(6) 0.047(2) Uani 1 1 d . . .
H1 H 0.3217 -0.0154 0.6690 0.057 Uiso 1 1 calc R . .
C5 C 0.1603(8) -0.0879(7) 0.6370(6) 0.048(2) Uani 1 1 d . . .
H2 H 0.1792 -0.0945 0.7023 0.058 Uiso 1 1 calc R . .
C6 C 0.0504(7) -0.1238(6) 0.5622(6) 0.0419(19) Uani 1 1 d . . .
H3 H -0.0075 -0.1536 0.5768 0.050 Uiso 1 1 calc R . .
O1 O 0.0843(4) -0.0538(4) 0.3549(4) 0.0365(12) Uani 1 1 d . . .
O2 O 0.2952(4) 0.0121(5) 0.4951(4) 0.0474(14) Uani 1 1 d . . .
C7 C 0.4058(7) 0.0709(8) 0.5784(7) 0.065(3) Uani 1 1 d . . .
H4 H 0.3974 0.1197 0.6403 0.098 Uiso 1 1 calc R . .
H5 H 0.4472 0.1079 0.5519 0.098 Uiso 1 1 calc R . .
H6 H 0.4483 0.0252 0.5999 0.098 Uiso 1 1 calc R . .
C8 C -0.0970(7) -0.1545(6) 0.3899(6) 0.0383(18) Uani 1 1 d . . .
H7 H -0.1497 -0.1737 0.4157 0.046 Uiso 1 1 calc R . .
N1 N -0.1371(5) -0.1638(5) 0.2942(5) 0.0363(14) Uani 1 1 d . . .
O3 O -0.2578(4) -0.1920(4) 0.2492(4) 0.0434(13) Uani 1 1 d . . .
C9 C -0.3027(8) -0.2925(7) 0.1594(6) 0.052(2) Uani 1 1 d . . .
H8 H -0.3868 -0.3111 0.1311 0.062 Uiso 1 1 calc R . .
H9 H -0.2758 -0.3431 0.1855 0.062 Uiso 1 1 calc R . .
C10 C -0.2685(8) -0.2984(7) 0.0709(7) 0.054(2) Uani 1 1 d . . .
H10 H -0.1865 -0.2953 0.0939 0.065 Uiso 1 1 calc R . .
H11 H -0.3114 -0.3644 0.0081 0.065 Uiso 1 1 calc R . .
O4 O -0.2898(5) -0.2167(4) 0.0408(4) 0.0532(16) Uani 1 1 d . . .
N2 N -0.1906(5) -0.1352(5) 0.0905(5) 0.0396(15) Uani 1 1 d . . .
C11 C -0.2029(6) -0.0778(6) 0.0390(6) 0.0398(18) Uani 1 1 d . . .
H12 H -0.2741 -0.0956 -0.0195 0.048 Uiso 1 1 calc R . .
C12 C -0.1189(6) 0.0098(6) 0.0625(5) 0.0344(17) Uani 1 1 d . . .
C13 C -0.0107(6) 0.0402(6) 0.1421(6) 0.0348(17) Uani 1 1 d . . .
C14 C 0.0736(6) 0.1219(6) 0.1586(5) 0.0372(18) Uani 1 1 d . . .
C15 C 0.0401(7) 0.1779(6) 0.0964(6) 0.0374(17) Uani 1 1 d . . .
C16 C -0.0717(7) 0.1457(6) 0.0155(6) 0.0402(18) Uani 1 1 d . . .
H13 H -0.0925 0.1811 -0.0281 0.048 Uiso 1 1 calc R . .
C17 C -0.1493(6) 0.0652(6) -0.0003(6) 0.0403(19) Uani 1 1 d . . .
H14 H -0.2244 0.0456 -0.0538 0.048 Uiso 1 1 calc R . .
O5 O 0.0248(4) -0.0063(4) 0.2059(4) 0.0371(12) Uani 1 1 d . . .
O6 O 0.1757(4) 0.1431(4) 0.2327(4) 0.0361(12) Uani 1 1 d . . .
C18 C 0.1177(7) 0.2668(6) 0.1111(6) 0.0399(18) Uani 1 1 d . . .
H15 H 0.0913 0.3000 0.0660 0.048 Uiso 1 1 calc R . .
N3 N 0.2212(6) 0.3026(5) 0.1828(5) 0.0435(16) Uani 1 1 d . . .
O7 O 0.2783(6) 0.3861(4) 0.1744(5) 0.0581(17) Uani 1 1 d . . .
C19 C 0.3107(10) 0.4768(7) 0.2730(7) 0.069(3) Uani 1 1 d . . .
H16 H 0.2408 0.4926 0.2805 0.082 Uiso 1 1 calc R . .
H17 H 0.3519 0.5348 0.2680 0.082 Uiso 1 1 calc R . .
C20 C 0.3851(9) 0.4671(7) 0.3726(6) 0.055(2) Uani 1 1 d . . .
H18 H 0.4094 0.5338 0.4353 0.066 Uiso 1 1 calc R . .
H19 H 0.3397 0.4172 0.3847 0.066 Uiso 1 1 calc R . .
O8 O 0.4835(5) 0.4356(5) 0.3655(5) 0.0575(17) Uani 1 1 d . . .
N4 N 0.4576(6) 0.3301(5) 0.3034(5) 0.0453(17) Uani 1 1 d . . .
C21 C 0.5404(7) 0.3085(7) 0.2773(6) 0.045(2) Uani 1 1 d . . .
H20 H 0.6016 0.3635 0.2961 0.055 Uiso 1 1 calc R . .
C22 C 0.5462(6) 0.2077(7) 0.2221(6) 0.044(2) Uani 1 1 d . . .
C23 C 0.4725(6) 0.1194(6) 0.2054(6) 0.0376(18) Uani 1 1 d . . .
C24 C 0.4941(7) 0.0243(7) 0.1583(6) 0.045(2) Uani 1 1 d . . .
C25 C 0.5807(7) 0.0179(8) 0.1221(6) 0.051(2) Uani 1 1 d . . .
H21 H 0.5920 -0.0466 0.0873 0.061 Uiso 1 1 calc R . .
C26 C 0.6508(8) 0.1064(8) 0.1370(7) 0.057(2) Uani 1 1 d . . .
H22 H 0.7103 0.1019 0.1130 0.069 Uiso 1 1 calc R . .
C27 C 0.6347(7) 0.1977(8) 0.1852(7) 0.049(2) Uani 1 1 d . . .
H23 H 0.6833 0.2572 0.1949 0.059 Uiso 1 1 calc R . .
O9 O 0.3853(4) 0.1200(4) 0.2323(4) 0.0439(13) Uani 1 1 d D . .
O10 O 0.4225(5) -0.0573(4) 0.1507(4) 0.0486(14) Uani 1 1 d . . .
C28 C 0.4422(10) -0.1539(7) 0.1093(7) 0.066(3) Uani 1 1 d . . .
H24 H 0.4350 -0.1717 0.0359 0.100 Uiso 1 1 calc R . .
H25 H 0.3862 -0.2049 0.1090 0.100 Uiso 1 1 calc R . .
H26 H 0.5190 -0.1522 0.1540 0.100 Uiso 1 1 calc R . .
O11 O 0.0071(5) -0.2390(5) 0.1466(5) 0.0567(16) Uani 1 1 d . . .
O12 O 0.2063(7) -0.2114(6) 0.2025(7) 0.082(2) Uani 1 1 d D . .
C29 C 0.1007(13) -0.2527(10) 0.1885(11) 0.090(4) Uani 1 1 d . . .
C30 C 0.072(3) -0.344(2) 0.222(3) 0.32(2) Uani 1 1 d . . .
H27 H -0.0030 -0.3480 0.2249 0.474 Uiso 1 1 calc R . .
H28 H 0.1299 -0.3299 0.2918 0.474 Uiso 1 1 calc R . .
H29 H 0.0700 -0.4085 0.1680 0.474 Uiso 1 1 calc R . .
O13 O 0.2207(5) 0.1815(4) 0.4561(4) 0.0501(15) Uani 1 1 d . . .
O14 O 0.3557(5) 0.2698(5) 0.4351(4) 0.0511(15) Uani 1 1 d . . .
C31 C 0.3015(8) 0.2596(7) 0.4869(7) 0.056(2) Uani 1 1 d . . .
C32 C 0.3307(12) 0.3420(9) 0.5955(9) 0.096(5) Uani 1 1 d . . .
H30 H 0.3667 0.3183 0.6502 0.144 Uiso 1 1 calc R . .
H31 H 0.2611 0.3589 0.6007 0.144 Uiso 1 1 calc R . .
H32 H 0.3833 0.4027 0.6070 0.144 Uiso 1 1 calc R . .
O15 O 0.2939(5) -0.0107(4) 0.2903(4) 0.0406(12) Uani 1 1 d D . .
H33 H 0.326(7) 0.028(3) 0.257(5) 0.061 Uiso 1 1 d D . .
H34 H 0.275(4) -0.0875(8) 0.261(7) 0.061 Uiso 1 1 d D . .
O16 O 0.5834(10) 0.2865(8) 0.5510(9) 0.132(4) Uani 1 1 d . . .
H35 H 0.5148 0.2764 0.5115 0.198 Uiso 1 1 calc R . .
C33 C 0.6258(14) 0.2119(14) 0.5013(14) 0.131(6) Uani 1 1 d . . .
H36 H 0.5802 0.1453 0.4849 0.197 Uiso 1 1 calc R . .
H37 H 0.7048 0.2221 0.5484 0.197 Uiso 1 1 calc R . .
H38 H 0.6229 0.2144 0.4347 0.197 Uiso 1 1 calc R . .
O17 O 0.3854(10) -0.2856(8) 0.2570(10) 0.138(4) Uani 1 1 d . . .
O18 O 0.0651(10) -0.4546(8) 0.0283(10) 0.142(4) Uani 1 1 d . . .
O19 O 0.3531(16) -0.4249(13) 0.0725(14) 0.093(5) Uiso 0.50 1 d P . .
O20 O 0.216(4) -0.436(3) 0.026(4) 0.27(2) Uiso 0.50 1 d P . .
O21 O 0.208(4) -0.451(3) -0.085(4) 0.244(17) Uiso 0.50 1 d P . .
O22 O 0.096(5) -0.404(5) -0.111(5) 0.36(3) Uiso 0.50 1 d P . .
O23 O 0.4578(16) -0.4680(14) -0.0552(15) 0.101(5) Uiso 0.50 1 d P . .
O24 O 0.4349(13) -0.4255(11) -0.1256(12) 0.074(4) Uiso 0.50 1 d P . .
O25 O 0.323(2) -0.4534(17) -0.1997(19) 0.134(8) Uiso 0.50 1 d P . .
O26 O 0.226(5) 0.611(4) 0.481(5) 0.32(3) Uiso 0.50 1 d P . .
O27 O 0.163(2) 0.5707(18) 0.4785(18) 0.112(7) Uiso 0.50 1 d P . .
O28 O 0.070(3) 0.478(2) 0.416(3) 0.178(11) Uiso 0.50 1 d P . .
O29 O 0.0710(17) 0.3557(14) 0.3712(15) 0.097(5) Uiso 0.50 1 d P . .
O30 O -0.036(3) 0.312(3) 0.304(3) 0.203(13) Uiso 0.50 1 d P . .
O31 O -0.056(5) 0.449(4) 0.280(5) 0.34(3) Uiso 0.50 1 d P . .

loop_
_atom_site_aniso_label
_atom_site_aniso_U_11
_atom_site_aniso_U_22
_atom_site_aniso_U_33
_atom_site_aniso_U_23
_atom_site_aniso_U_13
_atom_site_aniso_U_12
Cu1 0.0370(5) 0.0490(6) 0.0220(5) 0.0171(4) 0.0070(4) -0.0013(4)
Cu2 0.0378(5) 0.0473(6) 0.0331(5) 0.0189(4) 0.0152(4) 0.0022(4)
Zn1 0.0310(5) 0.0487(5) 0.0248(4) 0.0191(4) 0.0090(4) 0.0043(4)
C1 0.039(4) 0.036(4) 0.029(4) 0.015(3) 0.012(3) 0.002(3)
C2 0.041(4) 0.046(4) 0.022(3) 0.018(3) 0.012(3) 0.012(3)
C3 0.036(4) 0.053(5) 0.032(4) 0.024(4) 0.012(3) 0.008(4)
C4 0.047(5) 0.055(5) 0.031(4) 0.019(4) 0.008(4) 0.012(4)
C5 0.062(6) 0.062(5) 0.026(4) 0.026(4) 0.017(4) 0.017(4)
C6 0.055(5) 0.051(5) 0.034(4) 0.026(4) 0.026(4) 0.015(4)
O1 0.038(3) 0.049(3) 0.020(2) 0.017(2) 0.010(2) 0.002(2)
O2 0.029(3) 0.076(4) 0.032(3) 0.028(3) 0.005(2) 0.001(3)
C7 0.037(5) 0.104(8) 0.040(5) 0.034(5) 0.002(4) 0.000(5)
C8 0.052(5) 0.040(4) 0.025(4) 0.015(3) 0.019(4) 0.006(4)
N1 0.030(3) 0.039(3) 0.031(3) 0.012(3) 0.009(3) -0.003(3)
O3 0.036(3) 0.054(3) 0.027(3) 0.010(2) 0.011(2) -0.003(2)
C9 0.053(5) 0.048(5) 0.031(4) 0.008(4) 0.006(4) -0.009(4)
C10 0.057(6) 0.047(5) 0.034(4) 0.008(4) 0.008(4) -0.007(4)
O4 0.044(3) 0.061(4) 0.033(3) 0.021(3) -0.001(3) -0.014(3)
N2 0.038(4) 0.047(4) 0.029(3) 0.014(3) 0.013(3) 0.003(3)
C11 0.030(4) 0.063(5) 0.022(3) 0.016(4) 0.011(3) 0.006(4)
C12 0.024(4) 0.059(5) 0.026(3) 0.024(3) 0.009(3) 0.010(3)
C13 0.034(4) 0.049(5) 0.031(4) 0.022(3) 0.019(3) 0.013(3)
C14 0.036(4) 0.062(5) 0.022(4) 0.020(3) 0.019(3) 0.015(4)
C15 0.041(4) 0.048(5) 0.028(4) 0.017(3) 0.019(3) 0.013(4)
C16 0.045(5) 0.063(5) 0.029(4) 0.029(4) 0.022(4) 0.021(4)
C17 0.029(4) 0.068(5) 0.029(4) 0.024(4) 0.013(3) 0.016(4)
O5 0.034(3) 0.050(3) 0.029(3) 0.024(2) 0.009(2) 0.008(2)
O6 0.033(3) 0.048(3) 0.027(3) 0.022(2) 0.008(2) 0.003(2)
C18 0.054(5) 0.049(5) 0.031(4) 0.026(4) 0.023(4) 0.022(4)
N3 0.059(5) 0.043(4) 0.032(3) 0.017(3) 0.024(3) 0.005(3)
O7 0.084(5) 0.045(3) 0.038(3) 0.016(3) 0.026(3) -0.005(3)
C19 0.105(9) 0.042(5) 0.046(5) 0.017(4) 0.024(6) 0.001(5)
C20 0.079(7) 0.047(5) 0.028(4) 0.007(4) 0.021(4) 0.005(5)
O8 0.059(4) 0.054(4) 0.042(3) 0.011(3) 0.018(3) -0.011(3)
N4 0.051(4) 0.048(4) 0.028(3) 0.010(3) 0.017(3) -0.002(3)
C21 0.035(4) 0.062(6) 0.035(4) 0.021(4) 0.014(4) -0.001(4)
C22 0.027(4) 0.074(6) 0.028(4) 0.023(4) 0.009(3) 0.003(4)
C23 0.031(4) 0.059(5) 0.022(3) 0.019(3) 0.009(3) 0.007(4)
C24 0.035(4) 0.070(6) 0.028(4) 0.024(4) 0.007(3) 0.012(4)
C25 0.050(5) 0.080(7) 0.033(4) 0.030(4) 0.020(4) 0.027(5)
C26 0.042(5) 0.095(8) 0.047(5) 0.038(5) 0.022(4) 0.019(5)
C27 0.035(4) 0.083(7) 0.038(4) 0.033(5) 0.018(4) 0.008(4)
O9 0.034(3) 0.055(3) 0.040(3) 0.020(3) 0.015(2) 0.003(3)
O10 0.043(3) 0.054(4) 0.045(3) 0.020(3) 0.015(3) 0.014(3)
C28 0.090(8) 0.070(7) 0.039(5) 0.024(5) 0.021(5) 0.035(6)
O11 0.047(4) 0.079(4) 0.043(3) 0.024(3) 0.019(3) 0.020(3)
O12 0.068(5) 0.096(6) 0.093(6) 0.060(5) 0.025(4) 0.019(4)
C29 0.093(10) 0.086(9) 0.095(10) 0.048(8) 0.033(8) 0.020(8)
C30 0.40(5) 0.18(2) 0.32(4) 0.21(3) 0.02(4) 0.00(3)
O13 0.056(4) 0.056(4) 0.034(3) 0.018(3) 0.021(3) -0.004(3)
O14 0.045(3) 0.074(4) 0.028(3) 0.022(3) 0.013(3) -0.005(3)
C31 0.057(6) 0.068(6) 0.033(4) 0.017(4) 0.019(4) -0.006(5)
C32 0.129(11) 0.073(7) 0.053(6) -0.007(5) 0.055(7) -0.034(7)
O15 0.042(3) 0.050(3) 0.039(3) 0.025(3) 0.020(3) 0.014(3)
O16 0.111(8) 0.121(8) 0.131(9) 0.028(7) 0.047(8) 0.012(7)
C33 0.117(13) 0.173(17) 0.116(13) 0.053(12) 0.059(11) 0.076(13)
O17 0.126(9) 0.106(8) 0.168(11) 0.080(8) 0.029(8) 0.005(6)
O18 0.134(10) 0.125(9) 0.146(10) 0.065(8) 0.042(8) -0.015(7)

loop_
_atom_type_symbol
_atom_type_description
_atom_type_scat_dispersion_real
_atom_type_scat_dispersion_imag
_atom_type_scat_source
C C 0.0033 0.0016 'International Tables Vol C Tables 4.2.6.8 and 6.1.1.4'
H H 0.0000 0.0000 'International Tables Vol C Tables 4.2.6.8 and 6.1.1.4'
Cu Cu 0.3201 1.2651 'International Tables Vol C Tables 4.2.6.8 and 6.1.1.4'
N N 0.0061 0.0033 'International Tables Vol C Tables 4.2.6.8 and 6.1.1.4'
O O 0.0106 0.0060 'International Tables Vol C Tables 4.2.6.8 and 6.1.1.4'
Zn Zn 0.2839 1.4301 'International Tables Vol C Tables 4.2.6.8 and 6.1.1.4'

loop_
_geom_angle_atom_site_label_1
_geom_angle_atom_site_label_2
_geom_angle_atom_site_label_3
_geom_angle
_geom_angle_site_symmetry_1
_geom_angle_site_symmetry_3
_geom_angle_publ_flag
O5 Cu1 O1 78.4(2) . . ?
O5 Cu1 N1 156.8(2) . . ?
O1 Cu1 N1 91.4(2) . . ?
O5 Cu1 N2 89.0(2) . . ?
O1 Cu1 N2 166.8(2) . . ?
N1 Cu1 N2 99.1(3) . . ?
O5 Cu1 O11 98.1(2) . . ?
O1 Cu1 O11 90.9(2) . . ?
N1 Cu1 O11 102.8(3) . . ?
N2 Cu1 O11 94.5(2) . . ?
O6 Cu2 O9 91.2(2) . . ?
O6 Cu2 N4 176.3(2) . . ?
O9 Cu2 N4 90.0(3) . . ?
O6 Cu2 N3 89.1(2) . . ?
O9 Cu2 N3 138.0(2) . . ?
N4 Cu2 N3 92.3(3) . . ?
O6 Cu2 O14 85.9(2) . . ?
O9 Cu2 O14 97.6(2) . . ?
N4 Cu2 O14 90.5(2) . . ?
N3 Cu2 O14 124.4(2) . . ?
O13 Zn1 O15 123.7(2) . . ?
O13 Zn1 O5 123.7(2) . . ?
O15 Zn1 O5 111.3(2) . . ?
O13 Zn1 O1 103.6(2) . . ?
O15 Zn1 O1 104.3(2) . . ?
O5 Zn1 O1 71.47(19) . . ?
O13 Zn1 O6 89.8(2) . . ?
O15 Zn1 O6 93.6(2) . . ?
O5 Zn1 O6 74.67(19) . . ?
O1 Zn1 O6 145.55(19) . . ?
C2 C1 C6 120.3(7) . . ?
C2 C1 C8 122.7(7) . . ?
C6 C1 C8 116.8(7) . . ?
O1 C2 C1 123.5(7) . . ?
O1 C2 C3 118.7(7) . . ?
C1 C2 C3 117.7(6) . . ?
O2 C3 C4 125.5(7) . . ?
O2 C3 C2 113.6(6) . . ?
C4 C3 C2 120.9(7) . . ?
C3 C4 C5 120.8(8) . . ?
C3 C4 H1 119.6 . . ?
C5 C4 H1 119.6 . . ?
C6 C5 C4 119.7(7) . . ?
C6 C5 H2 120.2 . . ?
C4 C5 H2 120.2 . . ?
C5 C6 C1 120.4(7) . . ?
C5 C6 H3 119.8 . . ?
C1 C6 H3 119.8 . . ?
C2 O1 Cu1 128.0(5) . . ?
C2 O1 Zn1 129.1(5) . . ?
Cu1 O1 Zn1 102.1(2) . . ?
C3 O2 C7 117.3(6) . . ?
O2 C7 H4 109.5 . . ?
O2 C7 H5 109.5 . . ?
H4 C7 H5 109.5 . . ?
O2 C7 H6 109.5 . . ?
H4 C7 H6 109.5 . . ?
H5 C7 H6 109.5 . . ?
N1 C8 C1 125.8(7) . . ?
N1 C8 H7 117.1 . . ?
C1 C8 H7 117.1 . . ?
C8 N1 O3 111.0(6) . . ?
C8 N1 Cu1 127.0(5) . . ?
O3 N1 Cu1 119.4(4) . . ?
N1 O3 C9 110.7(6) . . ?
O3 C9 C10 113.3(7) . . ?
O3 C9 H8 108.9 . . ?
C10 C9 H8 108.9 . . ?
O3 C9 H9 108.9 . . ?
C10 C9 H9 108.9 . . ?
H8 C9 H9 107.7 . . ?
O4 C10 C9 111.4(8) . . ?
O4 C10 H10 109.3 . . ?
C9 C10 H10 109.3 . . ?
O4 C10 H11 109.3 . . ?
C9 C10 H11 109.3 . . ?
H10 C10 H11 108.0 . . ?
N2 O4 C10 111.5(6) . . ?
C11 N2 O4 109.5(6) . . ?
C11 N2 Cu1 126.0(5) . . ?
O4 N2 Cu1 124.4(5) . . ?
N2 C11 C12 126.1(7) . . ?
N2 C11 H12 117.0 . . ?
C12 C11 H12 117.0 . . ?
C13 C12 C17 119.7(7) . . ?
C13 C12 C11 122.3(7) . . ?
C17 C12 C11 118.0(7) . . ?
O5 C13 C12 123.8(7) . . ?
O5 C13 C14 114.7(7) . . ?
C12 C13 C14 121.4(7) . . ?
O6 C14 C13 117.6(7) . . ?
O6 C14 C15 124.7(7) . . ?
C13 C14 C15 117.6(7) . . ?
C16 C15 C14 119.8(7) . . ?
C16 C15 C18 117.9(7) . . ?
C14 C15 C18 122.3(7) . . ?
C17 C16 C15 120.9(7) . . ?
C17 C16 H13 119.5 . . ?
C15 C16 H13 119.5 . . ?
C16 C17 C12 120.3(7) . . ?
C16 C17 H14 119.8 . . ?
C12 C17 H14 119.8 . . ?
C13 O5 Cu1 131.0(5) . . ?
C13 O5 Zn1 119.5(5) . . ?
Cu1 O5 Zn1 107.9(2) . . ?
C14 O6 Cu2 128.9(5) . . ?
C14 O6 Zn1 112.2(4) . . ?
Cu2 O6 Zn1 118.8(2) . . ?
N3 C18 C15 122.7(7) . . ?
N3 C18 H15 118.6 . . ?
C15 C18 H15 118.6 . . ?
C18 N3 O7 110.1(7) . . ?
C18 N3 Cu2 128.0(6) . . ?
O7 N3 Cu2 118.9(5) . . ?
N3 O7 C19 108.6(6) . . ?
O7 C19 C20 114.0(8) . . ?
O7 C19 H16 108.8 . . ?
C20 C19 H16 108.8 . . ?
O7 C19 H17 108.8 . . ?
C20 C19 H17 108.8 . . ?
H16 C19 H17 107.7 . . ?
O8 C20 C19 113.0(8) . . ?
O8 C20 H18 109.0 . . ?
C19 C20 H18 109.0 . . ?
O8 C20 H19 109.0 . . ?
C19 C20 H19 109.0 . . ?
H18 C20 H19 107.8 . . ?
N4 O8 C20 111.8(6) . . ?
C21 N4 O8 109.8(7) . . ?
C21 N4 Cu2 126.6(6) . . ?
O8 N4 Cu2 123.6(5) . . ?
N4 C21 C22 124.4(7) . . ?
N4 C21 H20 117.8 . . ?
C22 C21 H20 117.8 . . ?
C23 C22 C21 123.8(7) . . ?
C23 C22 C27 119.1(8) . . ?
C21 C22 C27 117.0(8) . . ?
O9 C23 C22 123.8(7) . . ?
O9 C23 C24 118.0(7) . . ?
C22 C23 C24 118.1(7) . . ?
O10 C24 C25 124.9(8) . . ?
O10 C24 C23 114.4(7) . . ?
C25 C24 C23 120.7(8) . . ?
C26 C25 C24 120.0(9) . . ?
C26 C25 H21 120.0 . . ?
C24 C25 H21 120.0 . . ?
C27 C26 C25 120.3(8) . . ?
C27 C26 H22 119.9 . . ?
C25 C26 H22 119.9 . . ?
C26 C27 C22 121.6(9) . . ?
C26 C27 H23 119.2 . . ?
C22 C27 H23 119.2 . . ?
C23 O9 Cu2 125.4(5) . . ?
C24 O10 C28 117.7(7) . . ?
O10 C28 H24 109.5 . . ?
O10 C28 H25 109.5 . . ?
H24 C28 H25 109.5 . . ?
O10 C28 H26 109.5 . . ?
H24 C28 H26 109.5 . . ?
H25 C28 H26 109.5 . . ?
C29 O11 Cu1 124.8(8) . . ?
O11 C29 O12 132.5(12) . . ?
O11 C29 C30 104.0(16) . . ?
O12 C29 C30 123.4(16) . . ?
C29 C30 H27 109.5 . . ?
C29 C30 H28 109.5 . . ?
H27 C30 H28 109.5 . . ?
C29 C30 H29 109.5 . . ?
H27 C30 H29 109.5 . . ?
H28 C30 H29 109.5 . . ?
C31 O13 Zn1 123.9(5) . . ?
C31 O14 Cu2 135.5(6) . . ?
O14 C31 O13 125.2(8) . . ?
O14 C31 C32 119.5(8) . . ?
O13 C31 C32 115.3(8) . . ?
C31 C32 H30 109.5 . . ?
C31 C32 H31 109.5 . . ?
H30 C32 H31 109.5 . . ?
C31 C32 H32 109.5 . . ?
H30 C32 H32 109.5 . . ?
H31 C32 H32 109.5 . . ?
Zn1 O15 H33 107(4) . . ?
Zn1 O15 H34 117(4) . . ?
H33 O15 H34 123(6) . . ?
C33 O16 H35 109.5 . . ?
O16 C33 H36 109.5 . . ?
O16 C33 H37 109.5 . . ?
H36 C33 H37 109.5 . . ?
O16 C33 H38 109.5 . . ?
H36 C33 H38 109.5 . . ?
H37 C33 H38 109.5 . . ?
O21 O20 O19 93(3) . . ?
O20 O21 O22 93(4) . . ?
O23 O24 O25 117.2(17) . . ?
O26 O27 O28 146(5) . . ?
O27 O28 O29 131(2) . . ?
O30 O29 O28 101(2) . . ?

loop_
_geom_bond_atom_site_label_1
_geom_bond_atom_site_label_2
_geom_bond_distance
_geom_bond_site_symmetry_2
_geom_bond_publ_flag
Cu1 O5 1.902(5) . ?
Cu1 O1 1.949(5) . ?
Cu1 N1 1.962(6) . ?
Cu1 N2 2.014(7) . ?
Cu1 O11 2.252(6) . ?
Cu2 O6 1.913(5) . ?
Cu2 O9 1.969(6) . ?
Cu2 N4 1.972(7) . ?
Cu2 N3 1.998(7) . ?
Cu2 O14 2.238(5) . ?
Zn1 O13 1.951(6) . ?
Zn1 O15 1.964(5) . ?
Zn1 O5 2.028(5) . ?
Zn1 O1 2.135(5) . ?
Zn1 O6 2.220(5) . ?
C1 C2 1.408(10) . ?
C1 C6 1.415(10) . ?
C1 C8 1.450(11) . ?
C2 O1 1.328(8) . ?
C2 C3 1.423(10) . ?
C3 O2 1.361(9) . ?
C3 C4 1.366(11) . ?
C4 C5 1.408(12) . ?
C4 H1 0.9500 . ?
C5 C6 1.365(12) . ?
C5 H2 0.9500 . ?
C6 H3 0.9500 . ?
O2 C7 1.438(10) . ?
C7 H4 0.9800 . ?
C7 H5 0.9800 . ?
C7 H6 0.9800 . ?
C8 N1 1.269(9) . ?
C8 H7 0.9500 . ?
N1 O3 1.419(8) . ?
O3 C9 1.457(9) . ?
C9 C10 1.488(12) . ?
C9 H8 0.9900 . ?
C9 H9 0.9900 . ?
C10 O4 1.437(11) . ?
C10 H10 0.9900 . ?
C10 H11 0.9900 . ?
O4 N2 1.415(8) . ?
N2 C11 1.305(10) . ?
C11 C12 1.436(11) . ?
C11 H12 0.9500 . ?
C12 C13 1.380(10) . ?
C12 C17 1.421(10) . ?
C13 O5 1.335(9) . ?
C13 C14 1.414(11) . ?
C14 O6 1.311(9) . ?
C14 C15 1.426(11) . ?
C15 C16 1.417(11) . ?
C15 C18 1.452(11) . ?
C16 C17 1.353(11) . ?
C16 H13 0.9500 . ?
C17 H14 0.9500 . ?
C18 N3 1.292(10) . ?
C18 H15 0.9500 . ?
N3 O7 1.421(8) . ?
O7 C19 1.451(10) . ?
C19 C20 1.519(13) . ?
C19 H16 0.9900 . ?
C19 H17 0.9900 . ?
C20 O8 1.425(11) . ?
C20 H18 0.9900 . ?
C20 H19 0.9900 . ?
O8 N4 1.406(9) . ?
N4 C21 1.291(10) . ?
C21 C22 1.425(12) . ?
C21 H20 0.9500 . ?
C22 C23 1.406(11) . ?
C22 C27 1.426(11) . ?
C23 O9 1.319(9) . ?
C23 C24 1.415(12) . ?
C24 O10 1.372(10) . ?
C24 C25 1.395(11) . ?
C25 C26 1.394(13) . ?
C25 H21 0.9500 . ?
C26 C27 1.342(13) . ?
C26 H22 0.9500 . ?
C27 H23 0.9500 . ?
O10 C28 1.409(10) . ?
C28 H24 0.9800 . ?
C28 H25 0.9800 . ?
C28 H26 0.9800 . ?
O11 C29 1.233(15) . ?
O12 C29 1.349(15) . ?
C29 C30 1.62(2) . ?
C30 H27 0.9800 . ?
C30 H28 0.9800 . ?
C30 H29 0.9800 . ?
O13 C31 1.284(10) . ?
O14 C31 1.232(10) . ?
C31 C32 1.496(12) . ?
C32 H30 0.9800 . ?
C32 H31 0.9800 . ?
C32 H32 0.9800 . ?
O15 H33 1.005(10) . ?
O15 H34 1.009(10) . ?
O16 C33 1.360(16) . ?
O16 H35 0.8400 . ?
C33 H36 0.9800 . ?
C33 H37 0.9800 . ?
C33 H38 0.9800 . ?
O18 O18 1.75(2) 2_545 ?
O19 O20 1.64(5) . ?
O20 O21 1.53(6) . ?
O21 O22 1.66(6) . ?
O23 O24 1.35(2) . ?
O24 O25 1.39(3) . ?
O26 O27 0.94(6) . ?
O27 O28 1.45(3) . ?
O28 O29 1.67(3) . ?
O29 O30 1.31(3) . ?

loop_
_geom_torsion_atom_site_label_1
_geom_torsion_atom_site_label_2
_geom_torsion_atom_site_label_3
_geom_torsion_atom_site_label_4
_geom_torsion
_geom_torsion_site_symmetry_1
_geom_torsion_site_symmetry_2
_geom_torsion_site_symmetry_3
_geom_torsion_site_symmetry_4
_geom_torsion_publ_flag
C6 C1 C2 O1 -175.1(7) . . . . ?
C8 C1 C2 O1 0.1(12) . . . . ?
C6 C1 C2 C3 2.1(11) . . . . ?
C8 C1 C2 C3 177.3(7) . . . . ?
O1 C2 C3 O2 -3.5(11) . . . . ?
C1 C2 C3 O2 179.1(7) . . . . ?
O1 C2 C3 C4 176.7(7) . . . . ?
C1 C2 C3 C4 -0.7(12) . . . . ?
O2 C3 C4 C5 -179.9(8) . . . . ?
C2 C3 C4 C5 -0.1(13) . . . . ?
C3 C4 C5 C6 -0.6(13) . . . . ?
C4 C5 C6 C1 2.0(13) . . . . ?
C2 C1 C6 C5 -2.8(12) . . . . ?
C8 C1 C6 C5 -178.3(7) . . . . ?
C1 C2 O1 Cu1 -10.2(11) . . . . ?
C3 C2 O1 Cu1 172.6(5) . . . . ?
C1 C2 O1 Zn1 157.9(6) . . . . ?
C3 C2 O1 Zn1 -19.3(10) . . . . ?
O5 Cu1 O1 C2 167.3(6) . . . . ?
N1 Cu1 O1 C2 8.2(6) . . . . ?
N2 Cu1 O1 C2 150.8(10) . . . . ?
O11 Cu1 O1 C2 -94.6(6) . . . . ?
O5 Cu1 O1 Zn1 -3.3(2) . . . . ?
N1 Cu1 O1 Zn1 -162.3(3) . . . . ?
N2 Cu1 O1 Zn1 -19.8(12) . . . . ?
O11 Cu1 O1 Zn1 94.8(2) . . . . ?
O13 Zn1 O1 C2 -45.9(6) . . . . ?
O15 Zn1 O1 C2 84.7(6) . . . . ?
O5 Zn1 O1 C2 -167.3(7) . . . . ?
O6 Zn1 O1 C2 -156.2(5) . . . . ?
O13 Zn1 O1 Cu1 124.5(3) . . . . ?
O15 Zn1 O1 Cu1 -104.9(3) . . . . ?
O5 Zn1 O1 Cu1 3.2(2) . . . . ?
O6 Zn1 O1 Cu1 14.2(5) . . . . ?
C4 C3 O2 C7 -13.0(13) . . . . ?
C2 C3 O2 C7 167.2(8) . . . . ?
C2 C1 C8 N1 11.8(13) . . . . ?
C6 C1 C8 N1 -172.8(8) . . . . ?
C1 C8 N1 O3 -173.6(7) . . . . ?
C1 C8 N1 Cu1 -12.2(12) . . . . ?
O5 Cu1 N1 C8 -60.0(10) . . . . ?
O1 Cu1 N1 C8 2.7(7) . . . . ?
N2 Cu1 N1 C8 -169.2(7) . . . . ?
O11 Cu1 N1 C8 94.0(7) . . . . ?
O5 Cu1 N1 O3 100.0(7) . . . . ?
O1 Cu1 N1 O3 162.8(5) . . . . ?
N2 Cu1 N1 O3 -9.1(5) . . . . ?
O11 Cu1 N1 O3 -105.9(5) . . . . ?
C8 N1 O3 C9 -115.9(7) . . . . ?
Cu1 N1 O3 C9 81.0(7) . . . . ?
N1 O3 C9 C10 -60.4(9) . . . . ?
O3 C9 C10 O4 -49.8(10) . . . . ?
C9 C10 O4 N2 97.3(8) . . . . ?
C10 O4 N2 C11 161.4(7) . . . . ?
C10 O4 N2 Cu1 -22.6(8) . . . . ?
O5 Cu1 N2 C11 -12.6(6) . . . . ?
O1 Cu1 N2 C11 3.5(15) . . . . ?
N1 Cu1 N2 C11 145.6(6) . . . . ?
O11 Cu1 N2 C11 -110.7(7) . . . . ?
O5 Cu1 N2 O4 172.0(6) . . . . ?
O1 Cu1 N2 O4 -171.8(8) . . . . ?
N1 Cu1 N2 O4 -29.8(6) . . . . ?
O11 Cu1 N2 O4 74.0(6) . . . . ?
O4 N2 C11 C12 -177.3(7) . . . . ?
Cu1 N2 C11 C12 6.8(11) . . . . ?
N2 C11 C12 C13 3.2(12) . . . . ?
N2 C11 C12 C17 -177.9(7) . . . . ?
C17 C12 C13 O5 179.1(7) . . . . ?
C11 C12 C13 O5 -2.0(12) . . . . ?
C17 C12 C13 C14 -3.9(11) . . . . ?
C11 C12 C13 C14 175.0(7) . . . . ?
O5 C13 C14 O6 0.2(10) . . . . ?
C12 C13 C14 O6 -177.0(7) . . . . ?
O5 C13 C14 C15 -177.2(6) . . . . ?
C12 C13 C14 C15 5.5(11) . . . . ?
O6 C14 C15 C16 177.7(7) . . . . ?
C13 C14 C15 C16 -5.1(10) . . . . ?
O6 C14 C15 C18 -0.9(11) . . . . ?
C13 C14 C15 C18 176.3(7) . . . . ?
C14 C15 C16 C17 3.2(11) . . . . ?
C18 C15 C16 C17 -178.1(7) . . . . ?
C15 C16 C17 C12 -1.5(11) . . . . ?
C13 C12 C17 C16 1.8(11) . . . . ?
C11 C12 C17 C16 -177.2(7) . . . . ?
C12 C13 O5 Cu1 -10.3(11) . . . . ?
C14 C13 O5 Cu1 172.6(5) . . . . ?
C12 C13 O5 Zn1 -174.0(6) . . . . ?
C14 C13 O5 Zn1 8.9(8) . . . . ?
O1 Cu1 O5 C13 -161.6(6) . . . . ?
N1 Cu1 O5 C13 -96.4(8) . . . . ?
N2 Cu1 O5 C13 14.7(6) . . . . ?
O11 Cu1 O5 C13 109.1(6) . . . . ?
O1 Cu1 O5 Zn1 3.5(2) . . . . ?
N1 Cu1 O5 Zn1 68.7(7) . . . . ?
N2 Cu1 O5 Zn1 179.8(3) . . . . ?
O11 Cu1 O5 Zn1 -85.7(3) . . . . ?
O13 Zn1 O5 C13 69.5(6) . . . . ?
O15 Zn1 O5 C13 -97.6(5) . . . . ?
O1 Zn1 O5 C13 163.8(5) . . . . ?
O6 Zn1 O5 C13 -9.8(5) . . . . ?
O13 Zn1 O5 Cu1 -97.6(3) . . . . ?
O15 Zn1 O5 Cu1 95.2(3) . . . . ?
O1 Zn1 O5 Cu1 -3.3(2) . . . . ?
O6 Zn1 O5 Cu1 -176.9(3) . . . . ?
C13 C14 O6 Cu2 170.1(5) . . . . ?
C15 C14 O6 Cu2 -12.6(10) . . . . ?
C13 C14 O6 Zn1 -7.9(8) . . . . ?
C15 C14 O6 Zn1 169.3(6) . . . . ?
O9 Cu2 O6 C14 -118.5(6) . . . . ?
N4 Cu2 O6 C14 133(4) . . . . ?
N3 Cu2 O6 C14 19.4(6) . . . . ?
O14 Cu2 O6 C14 144.0(6) . . . . ?
O9 Cu2 O6 Zn1 59.4(3) . . . . ?
N4 Cu2 O6 Zn1 -49(4) . . . . ?
N3 Cu2 O6 Zn1 -162.6(3) . . . . ?
O14 Cu2 O6 Zn1 -38.1(3) . . . . ?
O13 Zn1 O6 C14 -115.9(5) . . . . ?
O15 Zn1 O6 C14 120.3(5) . . . . ?
O5 Zn1 O6 C14 9.2(5) . . . . ?
O1 Zn1 O6 C14 -1.6(7) . . . . ?
O13 Zn1 O6 Cu2 65.8(3) . . . . ?
O15 Zn1 O6 Cu2 -57.9(3) . . . . ?
O5 Zn1 O6 Cu2 -169.0(3) . . . . ?
O1 Zn1 O6 Cu2 -179.9(3) . . . . ?
C16 C15 C18 N3 179.7(7) . . . . ?
C14 C15 C18 N3 -1.7(11) . . . . ?
C15 C18 N3 O7 176.9(6) . . . . ?
C15 C18 N3 Cu2 16.9(11) . . . . ?
O6 Cu2 N3 C18 -21.8(7) . . . . ?
O9 Cu2 N3 C18 69.0(8) . . . . ?
N4 Cu2 N3 C18 161.6(7) . . . . ?
O14 Cu2 N3 C18 -106.3(6) . . . . ?
O6 Cu2 N3 O7 179.7(5) . . . . ?
O9 Cu2 N3 O7 -89.4(6) . . . . ?
N4 Cu2 N3 O7 3.1(5) . . . . ?
O14 Cu2 N3 O7 95.3(5) . . . . ?
C18 N3 O7 C19 117.4(8) . . . . ?
Cu2 N3 O7 C19 -80.5(8) . . . . ?
N3 O7 C19 C20 57.3(11) . . . . ?
O7 C19 C20 O8 53.3(11) . . . . ?
C19 C20 O8 N4 -78.6(9) . . . . ?
C20 O8 N4 C21 164.5(7) . . . . ?
C20 O8 N4 Cu2 -14.5(9) . . . . ?
O6 Cu2 N4 C21 129(4) . . . . ?
O9 Cu2 N4 C21 20.1(7) . . . . ?
N3 Cu2 N4 C21 -117.9(7) . . . . ?
O14 Cu2 N4 C21 117.6(7) . . . . ?
O6 Cu2 N4 O8 -52(5) . . . . ?
O9 Cu2 N4 O8 -161.0(6) . . . . ?
N3 Cu2 N4 O8 60.9(6) . . . . ?
O14 Cu2 N4 O8 -63.5(6) . . . . ?
O8 N4 C21 C22 174.5(7) . . . . ?
Cu2 N4 C21 C22 -6.5(12) . . . . ?
N4 C21 C22 C23 -11.2(13) . . . . ?
N4 C21 C22 C27 170.7(8) . . . . ?
C21 C22 C23 O9 5.0(12) . . . . ?
C27 C22 C23 O9 -177.0(7) . . . . ?
C21 C22 C23 C24 -174.1(7) . . . . ?
C27 C22 C23 C24 3.9(11) . . . . ?
O9 C23 C24 O10 -2.9(10) . . . . ?
C22 C23 C24 O10 176.2(6) . . . . ?
O9 C23 C24 C25 176.0(7) . . . . ?
C22 C23 C24 C25 -4.8(11) . . . . ?
O10 C24 C25 C26 -177.9(7) . . . . ?
C23 C24 C25 C26 3.2(12) . . . . ?
C24 C25 C26 C27 -0.7(13) . . . . ?
C25 C26 C27 C22 -0.2(13) . . . . ?
C23 C22 C27 C26 -1.5(12) . . . . ?
C21 C22 C27 C26 176.7(8) . . . . ?
C22 C23 O9 Cu2 17.9(10) . . . . ?
C24 C23 O9 Cu2 -163.0(5) . . . . ?
O6 Cu2 O9 C23 158.0(6) . . . . ?
N4 Cu2 O9 C23 -25.5(6) . . . . ?
N3 Cu2 O9 C23 67.9(7) . . . . ?
O14 Cu2 O9 C23 -116.0(6) . . . . ?
C25 C24 O10 C28 4.0(11) . . . . ?
C23 C24 O10 C28 -177.1(7) . . . . ?
O5 Cu1 O11 C29 78.9(9) . . . . ?
O1 Cu1 O11 C29 0.6(9) . . . . ?
N1 Cu1 O11 C29 -91.0(9) . . . . ?
N2 Cu1 O11 C29 168.6(9) . . . . ?
Cu1 O11 C29 O12 -80.2(18) . . . . ?
Cu1 O11 C29 C30 103.5(16) . . . . ?
O15 Zn1 O13 C31 43.6(8) . . . . ?
O5 Zn1 O13 C31 -122.0(7) . . . . ?
O1 Zn1 O13 C31 161.4(7) . . . . ?
O6 Zn1 O13 C31 -50.6(7) . . . . ?
O6 Cu2 O14 C31 -18.2(9) . . . . ?
O9 Cu2 O14 C31 -108.9(9) . . . . ?
N4 Cu2 O14 C31 161.0(10) . . . . ?
N3 Cu2 O14 C31 67.9(10) . . . . ?
Cu2 O14 C31 O13 40.3(16) . . . . ?
Cu2 O14 C31 C32 -141.0(9) . . . . ?
Zn1 O13 C31 O14 8.7(15) . . . . ?
Zn1 O13 C31 C32 -170.1(8) . . . . ?
O19 O20 O21 O22 -153(3) . . . . ?
O26 O27 O28 O29 64(10) . . . . ?
O27 O28 O29 O30 -168(3) . . . . ?
